data_7715872
loop_
_publ_author_name
'Mortensen, Sabina Svava'
'Nielsen, Villads R. M.'
'S&#xf8;rensen, Thomas Just'

_publ_section_title
;
 Contrasting impact of coordination polyhedra and site symmetry on the
 electronic energy levels in nine-coordinated Eu(III) and Sm(III) crystals
 structures determined from single crystal luminescence spectra.
;
_journal_issue 24
_journal_name_full 'Dalton transactions (Cambridge, England : 2003)'
_journal_page_first 10079
_journal_page_last 10092
_journal_paper_doi 10.1039/d4dt00157e
_journal_volume 53
_journal_year 2024
_chemical_formula_moiety 'C12 H27 Eu Na3 O23'
_chemical_formula_sum 'C12 H27 Eu Na3 O23'
_chemical_formula_weight 760.26
_space_group_crystal_system monoclinic
_space_group_IT_number 15
_space_group_name_Hall '-C 2yc'
_space_group_name_H-M_alt 'C 1 2/c 1'
_atom_sites_solution_hydrogens mixed
_atom_sites_solution_primary iterative
_audit_creation_date 2024-03-21
_audit_creation_method
;
Olex2 1.5
(compiled 2023.08.24 svn.re1ec1418 for OlexSys, GUI svn.r6817)
;
_audit_update_record
;
2024-04-23 deposited with the CCDC.	2024-04-29 downloaded from the CCDC.
;
_cell_angle_alpha 90
_cell_angle_beta 111.350(4)
_cell_angle_gamma 90
_cell_formula_units_Z 4
_cell_length_a 17.520(3)
_cell_length_b 8.3804(13)
_cell_length_c 19.059(3)
_cell_measurement_reflns_used 9854
_cell_measurement_temperature 100
_cell_measurement_theta_max 32.687
_cell_measurement_theta_min 2.497
_cell_volume 2606.3(7)
_computing_cell_refinement 'SAINT V8.40A (Bruker, 2019)'
_computing_data_reduction 'SAINT V8.40A (Bruker, 2019)'
_computing_molecular_graphics 'Olex2 1.5 (Dolomanov et al., 2009)'
_computing_publication_material 'Olex2 1.5 (Dolomanov et al., 2009)'
_computing_structure_refinement 'SHELXL 2018/3 (Sheldrick, 2015)'
_computing_structure_solution 'olex2.solve 1.5 (Bourhis et al., 2015)'
_diffrn_ambient_temperature 100
_diffrn_measured_fraction_theta_full 0.999
_diffrn_measured_fraction_theta_max 0.999
_diffrn_measurement_device_type 'Bruker D8 Venture'
_diffrn_measurement_method '\f and \w scans'
_diffrn_radiation_type MoK\a
_diffrn_radiation_wavelength 0.71073
_diffrn_reflns_av_R_equivalents 0.0518
_diffrn_reflns_av_unetI/netI 0.0301
_diffrn_reflns_Laue_measured_fraction_full 0.999
_diffrn_reflns_Laue_measured_fraction_max 0.999
_diffrn_reflns_limit_h_max 25
_diffrn_reflns_limit_h_min -25
_diffrn_reflns_limit_k_max 12
_diffrn_reflns_limit_k_min -12
_diffrn_reflns_limit_l_max 28
_diffrn_reflns_limit_l_min -27
_diffrn_reflns_number 29301
_diffrn_reflns_point_group_measured_fraction_full 0.999
_diffrn_reflns_point_group_measured_fraction_max 0.999
_diffrn_reflns_theta_full 25.242
_diffrn_reflns_theta_max 31.506
_diffrn_reflns_theta_min 2.295
_diffrn_source_current 1.0
_diffrn_source_power 0.05
_diffrn_source_voltage 50.0
_diffrn_standards_number 0
_exptl_absorpt_coefficient_mu 2.556
_exptl_absorpt_correction_T_max 0.7464
_exptl_absorpt_correction_T_min 0.5870
_exptl_absorpt_correction_type multi-scan
_exptl_absorpt_process_details
;
SADABS-2016/2 (Bruker,2016/2) was used for absorption correction.
wR2(int) was 0.1266 before and 0.0762 after correction.
The Ratio of minimum to maximum transmission is 0.7864.
The \l/2 correction factor is Not present.
;
_exptl_crystal_colour 'clear whiteish colourless'
_exptl_crystal_colour_lustre clear
_exptl_crystal_colour_modifier whiteish
_exptl_crystal_colour_primary colourless
_exptl_crystal_density_diffrn 1.938
_exptl_crystal_description irregular
_exptl_crystal_F_000 1516
_exptl_crystal_preparation Luminescent
_exptl_crystal_size_max 0.18
_exptl_crystal_size_mid 0.174
_exptl_crystal_size_min 0.11
_refine_diff_density_max 2.579
_refine_diff_density_min -3.369
_refine_diff_density_rms 0.186
_refine_ls_extinction_coef 0.00117(15)
_refine_ls_extinction_expression Fc^*^=kFc[1+0.001xFc^2^\l^3^/sin(2\q)]^-1/4^
_refine_ls_extinction_method 'SHELXL-2018/3 (Sheldrick 2018)'
_refine_ls_goodness_of_fit_ref 1.363
_refine_ls_hydrogen_treatment mixed
_refine_ls_matrix_type full
_refine_ls_number_parameters 202
_refine_ls_number_reflns 4349
_refine_ls_number_restraints 6
_refine_ls_restrained_S_all 1.374
_refine_ls_R_factor_all 0.0388
_refine_ls_R_factor_gt 0.0378
_refine_ls_shift/su_max 0.001
_refine_ls_shift/su_mean 0.000
_refine_ls_structure_factor_coef Fsqd
_refine_ls_weighting_details 'w=1/[\s^2^(Fo^2^)+41.3327P] where P=(Fo^2^+2Fc^2^)/3'
_refine_ls_weighting_scheme calc
_refine_ls_wR_factor_gt 0.1084
_refine_ls_wR_factor_ref 0.1088
_reflns_Friedel_coverage 0.000
_reflns_number_gt 4239
_reflns_number_total 4349
_reflns_threshold_expression 'I > 2\s(I)'
_cod_data_source_file d4dt00157e2.cif
_cod_data_source_block mo_d8v5508_0m_a
_cod_depositor_comments 'Adding full bibliography for 7715871--7715877.cif.'
_cod_original_cell_volume 2606.2(7)
_cod_database_code 7715872
_shelx_shelxl_version_number 2018/3
_shelx_space_group_comment
;
The symmetry employed for this shelxl refinement is uniquely defined
by the following loop, which should always be used as a source of
symmetry information in preference to the above space-group names.
They are only intended as comments.
;
_shelx_estimated_absorpt_t_max 0.766
_shelx_estimated_absorpt_t_min 0.656
_olex2_refinement_description
;
1. Fixed Uiso
 At 1.2 times of:
  All C(H,H) groups
 At 1.5 times of:
  All O(H) groups, All O(H,H) groups
2. Uiso/Uaniso restraints and constraints
Uanis(O7) \\sim Ueq: with sigma of 0.005 and sigma for terminal atoms of 0.01
3. Others
 Sof(O3A)=Sof(H3AA)=Sof(H3AB)=1-FVAR(1)
 Sof(O3B)=Sof(H3BA)=Sof(H3BB)=FVAR(1)
 Fixed Sof: H9B(0.5) Na2(0.5)
4.a Rotating group:
 O14(H14A,H14B), O2(H2A), O9(H9A,H9B), O3B(H3BA,H3BB), O3A(H3AA,H3AB)
4.b Secondary CH2 refined with riding coordinates:
 C1(H1A,H1B), C3(H3A,H3B), C5(H5A,H5B)
;
_olex2_submission_special_instructions 'No special instructions were received'

loop_
_space_group_symop_operation_xyz
'x, y, z'
'-x, y, -z+1/2'
'x+1/2, y+1/2, z'
'-x+1/2, y+1/2, -z+1/2'
'-x, -y, -z'
'x, -y, z-1/2'
'-x+1/2, -y+1/2, -z'
'x+1/2, -y+1/2, z-1/2'

loop_
_atom_site_label
_atom_site_type_symbol
_atom_site_fract_x
_atom_site_fract_y
_atom_site_fract_z
_atom_site_U_iso_or_equiv
_atom_site_adp_type
_atom_site_occupancy
_atom_site_site_symmetry_order
_atom_site_calc_flag
_atom_site_refinement_flags_posn
_atom_site_refinement_flags_adp
_atom_site_refinement_flags_occupancy
_atom_site_disorder_assembly
_atom_site_disorder_group
Eu1 Eu 0.500000 0.44560(3) 0.750000 0.00822(9) Uani 1 2 d S T P . .
Na1 Na 0.72001(11) 0.4494(3) 0.53139(10) 0.0208(4) Uani 1 1 d . . . . .
O1 O 0.5615(2) 0.6411(4) 0.8455(2) 0.0219(7) Uani 1 1 d . . . . .
O4 O 0.54518(19) 0.3618(4) 0.65200(17) 0.0178(6) Uani 1 1 d . . . . .
O6 O 1.000000 0.6496(6) 0.750000 0.0217(9) Uani 1 2 d S T P . .
O8 O 0.62000(19) 0.5953(4) 0.74117(19) 0.0179(6) Uani 1 1 d . . . . .
O10 O 0.6766(3) 0.7425(4) 0.9276(2) 0.0311(9) Uani 1 1 d . . . . .
O12 O 0.8772(2) 0.8181(5) 0.6691(2) 0.0231(7) Uani 1 1 d . . . . .
O14 O 0.6110(2) 0.6515(5) 0.4869(2) 0.0250(7) Uani 1 1 d . . . . .
H14A H 0.577181 0.642225 0.510647 0.038 Uiso 1 1 d R U . . .
H14B H 0.580295 0.633624 0.440195 0.038 Uiso 1 1 d R U . . .
O7 O 0.7958(3) 0.6092(7) 0.6277(3) 0.0422(11) Uani 1 1 d . U . . .
O2 O 0.7805(3) 0.5895(6) 0.4546(3) 0.0408(12) Uani 1 1 d . . . . .
H2A H 0.811274 0.673662 0.479426 0.061 Uiso 1 1 d R U . . .
O9 O 0.4986(3) 0.2351(6) 0.4472(2) 0.0343(9) Uani 1 1 d . . . . .
H9A H 0.498041 0.287576 0.407495 0.051 Uiso 1 1 d R U . . .
H9B H 0.471532 0.148729 0.429620 0.051 Uiso 0.5 1 d R U P . .
O5 O 0.6361(3) 0.3532(6) 0.5950(2) 0.0350(10) Uani 1 1 d . . . . .
C1 C 0.6744(3) 0.6730(6) 0.8066(3) 0.0240(9) Uani 1 1 d . . . . .
H1A H 0.688118 0.780421 0.793076 0.029 Uiso 1 1 calc R U . . .
H1B H 0.725797 0.611000 0.827758 0.029 Uiso 1 1 calc R U . . .
C4 C 0.6353(3) 0.6879(5) 0.8646(3) 0.0210(9) Uani 1 1 d . . . . .
C6 C 0.8620(3) 0.6723(7) 0.6648(3) 0.0266(11) Uani 1 1 d . . . . .
C3 C 0.6586(3) 0.5388(7) 0.6914(3) 0.0253(10) Uani 1 1 d . . . . .
H3A H 0.713982 0.498297 0.721332 0.030 Uiso 1 1 calc R U . . .
H3B H 0.664602 0.628165 0.659870 0.030 Uiso 1 1 calc R U . . .
C2 C 0.6092(3) 0.4082(6) 0.6417(2) 0.0201(9) Uani 1 1 d . . . . .
C5 C 0.9303(5) 0.5605(7) 0.7077(3) 0.0378(15) Uani 1 1 d . . . . .
H5A H 0.912884 0.492875 0.741749 0.045 Uiso 1 1 calc R U . . .
H5B H 0.943603 0.489896 0.672081 0.045 Uiso 1 1 calc R U . . .
O3B O 0.9226(7) 0.4710(10) 0.3804(5) 0.035(3) Uani 0.52(2) 1 d . . P A 2
H3BA H 0.935339 0.433391 0.340248 0.053 Uiso 0.52(2) 1 d R U P A 2
H3BB H 0.871020 0.431190 0.365037 0.053 Uiso 0.52(2) 1 d R U P A 2
O3A O 0.6274(6) -0.0035(10) 0.6293(5) 0.025(2) Uani 0.48(2) 1 d . . P A 1
H3AA H 0.667832 -0.008746 0.674031 0.037 Uiso 0.48(2) 1 d R U P A 1
H3AB H 0.589117 -0.068585 0.633312 0.037 Uiso 0.48(2) 1 d R U P A 1
Na2 Na 0.6233(2) 0.1409(5) 0.5301(2) 0.0185(7) Uani 0.5 1 d . . P . .
H2B H 0.805(7) 0.606(14) 0.415(6) 0.09(4) Uiso 1 1 d . . . . .

loop_
_atom_site_aniso_label
_atom_site_aniso_U_11
_atom_site_aniso_U_22
_atom_site_aniso_U_33
_atom_site_aniso_U_23
_atom_site_aniso_U_13
_atom_site_aniso_U_12
Eu1 0.00740(13) 0.00914(13) 0.00816(12) 0.000 0.00288(8) 0.000
Na1 0.0145(8) 0.0333(10) 0.0142(8) -0.0043(8) 0.0049(6) 0.0025(8)
O1 0.0168(15) 0.0195(16) 0.0246(16) -0.0119(13) 0.0020(12) -0.0001(12)
O4 0.0150(14) 0.0270(17) 0.0139(13) -0.0038(12) 0.0084(11) 0.0001(12)
O6 0.020(2) 0.014(2) 0.035(3) 0.000 0.015(2) 0.000
O8 0.0116(13) 0.0195(15) 0.0207(15) 0.0020(12) 0.0035(11) -0.0039(11)
O10 0.032(2) 0.0151(15) 0.0262(18) 0.0000(13) -0.0128(15) -0.0058(14)
O12 0.0123(14) 0.0306(19) 0.0218(15) -0.0083(14) 0.0006(12) -0.0053(13)
O14 0.0235(17) 0.0328(19) 0.0182(15) -0.0033(14) 0.0071(13) -0.0005(15)
O7 0.036(2) 0.061(3) 0.033(2) -0.0210(19) 0.0157(17) -0.032(2)
O2 0.045(3) 0.038(2) 0.058(3) -0.026(2) 0.040(2) -0.021(2)
O9 0.032(2) 0.047(3) 0.0283(19) 0.0091(18) 0.0163(17) 0.0106(19)
O5 0.033(2) 0.059(3) 0.0223(17) 0.0077(18) 0.0208(16) 0.017(2)
C1 0.0136(18) 0.018(2) 0.031(2) 0.0052(18) -0.0024(16) -0.0064(16)
C4 0.020(2) 0.0088(17) 0.023(2) 0.0000(15) -0.0053(16) 0.0009(15)
C6 0.026(2) 0.042(3) 0.0156(19) -0.0127(19) 0.0120(17) -0.021(2)
C3 0.0153(19) 0.036(3) 0.028(2) 0.006(2) 0.0123(17) -0.0023(19)
C2 0.0148(18) 0.032(2) 0.0154(18) 0.0061(17) 0.0083(15) 0.0089(17)
C5 0.064(4) 0.016(2) 0.024(2) -0.0019(19) 0.005(2) -0.015(3)
O3B 0.051(8) 0.026(4) 0.040(5) -0.003(3) 0.030(4) -0.003(4)
O3A 0.022(5) 0.020(4) 0.035(4) -0.006(3) 0.013(3) -0.004(3)
Na2 0.0234(18) 0.0158(17) 0.0180(16) -0.0011(13) 0.0096(14) 0.0014(14)

loop_
_atom_type_symbol
_atom_type_description
_atom_type_scat_dispersion_real
_atom_type_scat_dispersion_imag
_atom_type_scat_source
C C 0.0033 0.0016 'International Tables Vol C Tables 4.2.6.8 and 6.1.1.4'
H H 0.0000 0.0000 'International Tables Vol C Tables 4.2.6.8 and 6.1.1.4'
Eu Eu -0.1578 3.6682 'International Tables Vol C Tables 4.2.6.8 and 6.1.1.4'
Na Na 0.0362 0.0249 'International Tables Vol C Tables 4.2.6.8 and 6.1.1.4'
O O 0.0106 0.0060 'International Tables Vol C Tables 4.2.6.8 and 6.1.1.4'

loop_
_exptl_crystal_face_index_h
_exptl_crystal_face_index_k
_exptl_crystal_face_index_l
_exptl_crystal_face_perp_dist
1.00 0.00 0.00 0.0610
-1.00 0.00 0.00 0.0550
0.00 0.00 1.00 0.0520
0.00 0.00 -1.00 0.0550
0.00 -1.00 0.00 0.0580
0.00 1.00 0.00 0.0900

loop_
_geom_angle_atom_site_label_1
_geom_angle_atom_site_label_2
_geom_angle_atom_site_label_3
_geom_angle
_geom_angle_site_symmetry_1
_geom_angle_site_symmetry_3
_geom_angle_publ_flag
O1 Eu1 O1 93.60(18) 2_656 . ?
O1 Eu1 O6 133.20(9) . 3_445 ?
O1 Eu1 O6 133.20(9) 2_656 3_445 ?
O1 Eu1 O8 63.38(12) 2_656 2_656 ?
O1 Eu1 O8 63.39(12) . . ?
O1 Eu1 O8 76.26(11) 2_656 . ?
O1 Eu1 O8 76.26(11) . 2_656 ?
O1 Eu1 O12 76.46(13) 2_656 3_445 ?
O1 Eu1 O12 147.71(12) 2_656 4_646 ?
O1 Eu1 O12 147.71(12) . 3_445 ?
O1 Eu1 O12 76.46(13) . 4_646 ?
O4 Eu1 O1 77.99(13) 2_656 . ?
O4 Eu1 O1 127.69(12) . . ?
O4 Eu1 O1 77.99(13) . 2_656 ?
O4 Eu1 O1 127.69(12) 2_656 2_656 ?
O4 Eu1 O4 145.73(17) 2_656 . ?
O4 Eu1 O6 72.86(9) 2_656 3_445 ?
O4 Eu1 O6 72.87(9) . 3_445 ?
O4 Eu1 O8 136.55(11) 2_656 . ?
O4 Eu1 O8 136.55(11) . 2_656 ?
O4 Eu1 O8 64.47(11) 2_656 2_656 ?
O4 Eu1 O8 64.47(11) . . ?
O4 Eu1 O12 84.05(12) 2_656 3_445 ?
O4 Eu1 O12 80.83(12) 2_656 4_646 ?
O4 Eu1 O12 84.05(12) . 4_646 ?
O4 Eu1 O12 80.83(12) . 3_445 ?
O6 Eu1 O8 120.05(8) 3_445 2_656 ?
O6 Eu1 O8 120.05(8) 3_445 . ?
O8 Eu1 O8 119.90(16) . 2_656 ?
O12 Eu1 O6 63.48(10) 4_646 3_445 ?
O12 Eu1 O6 63.48(10) 3_445 3_445 ?
O12 Eu1 O8 139.40(12) 4_646 2_656 ?
O12 Eu1 O8 71.81(12) 3_445 2_656 ?
O12 Eu1 O8 71.81(12) 4_646 . ?
O12 Eu1 O8 139.40(12) 3_445 . ?
O12 Eu1 O12 126.97(19) 3_445 4_646 ?
O10 Na1 Na1 38.03(9) 6_565 7_656 ?
O10 Na1 Na1 38.47(10) 4_646 7_656 ?
O10 Na1 O10 76.50(14) 4_646 6_565 ?
O10 Na1 O14 101.52(14) 6_565 . ?
O10 Na1 O14 177.71(16) 4_646 . ?
O10 Na1 Na2 49.96(14) 4_646 7_656 ?
O10 Na1 Na2 68.37(13) 6_565 7_656 ?
O10 Na1 Na2 55.57(14) 6_565 . ?
O10 Na1 Na2 75.32(14) 4_646 . ?
O14 Na1 Na1 139.53(13) . 7_656 ?
O14 Na1 Na2 102.64(13) . . ?
O14 Na1 Na2 130.52(13) . 7_656 ?
O7 Na1 Na1 128.49(18) . 7_656 ?
O7 Na1 O10 90.73(19) . 4_646 ?
O7 Na1 O10 163.79(19) . 6_565 ?
O7 Na1 O14 91.42(19) . . ?
O7 Na1 O2 86.95(18) . . ?
O7 Na1 O5 94.36(17) . . ?
O7 Na1 Na2 95.81(15) . 7_656 ?
O7 Na1 Na2 131.18(16) . . ?
O2 Na1 Na1 90.23(13) . 7_656 ?
O2 Na1 O10 95.90(18) . 4_646 ?
O2 Na1 O10 84.52(16) . 6_565 ?
O2 Na1 O14 85.00(17) . . ?
O2 Na1 Na2 46.84(14) . 7_656 ?
O2 Na1 Na2 140.08(14) . . ?
O5 Na1 Na1 98.95(15) . 7_656 ?
O5 Na1 O10 97.04(18) . 6_565 ?
O5 Na1 O10 96.99(17) . 4_646 ?
O5 Na1 O14 82.06(15) . . ?
O5 Na1 O2 167.02(19) . . ?
O5 Na1 Na2 43.60(14) . . ?
O5 Na1 Na2 145.40(16) . 7_656 ?
Na2 Na1 Na1 49.96(8) 7_656 7_656 ?
Na2 Na1 Na1 58.51(9) . 7_656 ?
Na2 Na1 Na2 108.47(10) . 7_656 ?
C4 O1 Eu1 123.9(3) . . ?
C2 O4 Eu1 126.6(3) . . ?
C5 O6 Eu1 122.0(3) 2_756 3 ?
C5 O6 Eu1 122.0(3) . 3 ?
C5 O6 C5 115.9(6) . 2_756 ?
C1 O8 Eu1 118.7(3) . . ?
C1 O8 C3 114.0(4) . . ?
C3 O8 Eu1 119.3(3) . . ?
Na1 O10 Na1 103.50(14) 4_656 6_566 ?
Na1 O10 Na2 85.41(15) 4_656 6_566 ?
Na1 O10 Na2 74.59(16) 6_566 6_566 ?
C4 O10 Na1 132.9(4) . 4_656 ?
C4 O10 Na1 116.1(3) . 6_566 ?
C4 O10 Na2 127.8(4) . 6_566 ?
C6 O12 Eu1 126.9(3) . 3 ?
Na1 O14 H14A 110.4 . . ?
Na1 O14 H14B 110.4 . . ?
H14A O14 H14B 103.5 . . ?
C6 O7 Na1 149.9(4) . . ?
Na1 O2 H2A 111.8 . . ?
Na1 O2 Na2 88.8(2) . 7_656 ?
Na1 O2 H2B 158(7) . . ?
H2A O2 H2B 87.0 . . ?
Na2 O2 H2A 106.9 7_656 . ?
Na2 O2 H2B 75(7) 7_656 . ?
H9A O9 H9B 104.8 . . ?
Na2 O9 H9A 118.2 . . ?
Na2 O9 H9B 103.1 . . ?
C2 O5 Na1 135.5(4) . . ?
C2 O5 Na2 137.8(4) . . ?
Na2 O5 Na1 86.56(17) . . ?
O8 C1 H1A 109.6 . . ?
O8 C1 H1B 109.6 . . ?
O8 C1 C4 110.1(4) . . ?
H1A C1 H1B 108.2 . . ?
C4 C1 H1A 109.6 . . ?
C4 C1 H1B 109.6 . . ?
O1 C4 C1 116.9(4) . . ?
O10 C4 O1 124.4(5) . . ?
O10 C4 C1 118.7(5) . . ?
O12 C6 C5 117.7(4) . . ?
O7 C6 O12 126.2(6) . . ?
O7 C6 C5 116.1(6) . . ?
O8 C3 H3A 109.4 . . ?
O8 C3 H3B 109.4 . . ?
O8 C3 C2 111.0(4) . . ?
H3A C3 H3B 108.0 . . ?
C2 C3 H3A 109.4 . . ?
C2 C3 H3B 109.4 . . ?
O4 C2 C3 117.7(4) . . ?
O5 C2 O4 126.0(5) . . ?
O5 C2 C3 116.3(5) . . ?
O6 C5 C6 109.5(4) . . ?
O6 C5 H5A 109.8 . . ?
O6 C5 H5B 109.8 . . ?
C6 C5 H5A 109.8 . . ?
C6 C5 H5B 109.8 . . ?
H5A C5 H5B 108.2 . . ?
H3BA O3B H3BB 96.8 . . ?
Na2 O3B H3BA 135.9 7_656 . ?
Na2 O3B H3BB 61.3 7_656 . ?
H3AA O3A H3BB 84.9 . 7_656 ?
H3AA O3A H3AB 104.5 . . ?
H3AB O3A H3BB 125.2 . 7_656 ?
Na2 O3A H3BB 66(3) . 7_656 ?
Na2 O3A H3AA 127.6 . . ?
Na2 O3A H3AB 127.9 . . ?
Na1 Na2 Na1 71.53(10) . 7_656 ?
Na1 Na2 H9B 118.3 7_656 . ?
Na1 Na2 H9B 112.8 . . ?
Na1 Na2 H3BB 120(2) 7_656 7_656 ?
Na1 Na2 H3BB 114(3) . 7_656 ?
O10 Na2 Na1 44.62(11) 6_565 7_656 ?
O10 Na2 Na1 49.83(11) 6_565 . ?
O10 Na2 H9B 89.3 6_565 . ?
O10 Na2 H3BB 157.4(8) 6_565 7_656 ?
O2 Na2 Na1 107.48(17) 7_656 . ?
O2 Na2 Na1 44.33(13) 7_656 7_656 ?
O2 Na2 O10 88.16(18) 7_656 6_565 ?
O2 Na2 H9B 123.9 7_656 . ?
O2 Na2 H3BB 82(3) 7_656 7_656 ?
O9 Na2 Na1 120.91(17) . 7_656 ?
O9 Na2 Na1 95.65(18) . . ?
O9 Na2 O10 82.46(17) . 6_565 ?
O9 Na2 O2 140.1(2) . 7_656 ?
O9 Na2 H9B 18.5 . . ?
O9 Na2 O3B 98.3(4) . 7_656 ?
O9 Na2 H3BB 117.5(14) . 7_656 ?
H9B Na2 H3BB 113.0 . 7_656 ?
O5 Na2 Na1 116.97(19) . 7_656 ?
O5 Na2 Na1 49.84(14) . . ?
O5 Na2 O10 97.5(2) . 6_565 ?
O5 Na2 O2 130.6(2) . 7_656 ?
O5 Na2 O9 89.1(2) . . ?
O5 Na2 H9B 105.3 . . ?
O5 Na2 O3B 84.4(3) . 7_656 ?
O5 Na2 H3BB 74(4) . 7_656 ?
O5 Na2 O3A 89.8(3) . . ?
O3B Na2 Na1 131.7(3) 7_656 . ?
O3B Na2 H9B 90.9 7_656 . ?
O3A Na2 Na1 127.0(3) . . ?
O3A Na2 Na1 112.8(3) . 7_656 ?
O3A Na2 O10 156.9(3) . 6_565 ?
O3A Na2 O2 70.7(3) . 7_656 ?
O3A Na2 O9 119.7(3) . . ?
O3A Na2 H9B 109.9 . . ?
O3A Na2 O3B 21.9(3) . 7_656 ?
O3A Na2 H3BB 16(4) . 7_656 ?

loop_
_geom_bond_atom_site_label_1
_geom_bond_atom_site_label_2
_geom_bond_distance
_geom_bond_site_symmetry_2
_geom_bond_publ_flag
Eu1 O1 2.393(3) 2_656 ?
Eu1 O1 2.393(3) . ?
Eu1 O4 2.384(3) 2_656 ?
Eu1 O4 2.384(3) . ?
Eu1 O6 2.481(5) 3_445 ?
Eu1 O8 2.506(3) . ?
Eu1 O8 2.506(3) 2_656 ?
Eu1 O12 2.394(3) 3_445 ?
Eu1 O12 2.394(3) 4_646 ?
Na1 Na1 3.824(4) 7_656 ?
Na1 O10 2.446(4) 6_565 ?
Na1 O10 2.423(4) 4_646 ?
Na1 O14 2.461(4) . ?
Na1 O7 2.269(5) . ?
Na1 O2 2.403(5) . ?
Na1 O5 2.363(4) . ?
Na1 Na2 3.438(4) 7_656 ?
Na1 Na2 3.086(4) . ?
O1 C4 1.271(6) . ?
O4 C2 1.268(5) . ?
O6 C5 1.408(6) 2_756 ?
O6 C5 1.408(6) . ?
O8 C1 1.422(6) . ?
O8 C3 1.430(6) . ?
O10 C4 1.242(6) . ?
O10 Na2 2.641(6) 6_566 ?
O12 C6 1.247(7) . ?
O14 H14A 0.8703 . ?
O14 H14B 0.8685 . ?
O7 C6 1.236(6) . ?
O2 H2A 0.9093 . ?
O2 Na2 2.509(6) 7_656 ?
O2 H2B 1.00(12) . ?
O9 H9A 0.8718 . ?
O9 H9B 0.8629 . ?
O9 Na2 2.320(6) . ?
O5 C2 1.237(5) . ?
O5 Na2 2.132(6) . ?
C1 H1A 0.9900 . ?
C1 H1B 0.9900 . ?
C1 C4 1.501(8) . ?
C6 C5 1.505(9) . ?
C3 H3A 0.9900 . ?
C3 H3B 0.9900 . ?
C3 C2 1.500(8) . ?
C5 H5A 0.9900 . ?
C5 H5B 0.9900 . ?
O3B H3BA 0.9271 . ?
O3B H3BB 0.9064 . ?
O3B Na2 2.331(9) 7_656 ?
O3A H3AA 0.8888 . ?
O3A H3AB 0.8894 . ?
O3A Na2 2.224(9) . ?
Na2 H9B 2.6526 . ?

loop_
_geom_torsion_atom_site_label_1
_geom_torsion_atom_site_label_2
_geom_torsion_atom_site_label_3
_geom_torsion_atom_site_label_4
_geom_torsion
_geom_torsion_site_symmetry_1
_geom_torsion_site_symmetry_2
_geom_torsion_site_symmetry_3
_geom_torsion_site_symmetry_4
_geom_torsion_publ_flag
Eu1 O1 C4 O10 -153.8(4) . . . . ?
Eu1 O1 C4 C1 25.2(6) . . . . ?
Eu1 O4 C2 O5 172.8(4) . . . . ?
Eu1 O4 C2 C3 -5.6(6) . . . . ?
Eu1 O6 C5 C6 1.1(6) 3 . . . ?
Eu1 O8 C1 C4 -16.0(5) . . . . ?
Eu1 O8 C3 C2 9.7(5) . . . . ?
Eu1 O12 C6 O7 173.2(4) 3 . . . ?
Eu1 O12 C6 C5 -7.6(6) 3 . . . ?
Na1 O10 C4 O1 71.5(5) 6_566 . . . ?
Na1 O10 C4 O1 -144.5(4) 4_656 . . . ?
Na1 O10 C4 C1 -107.6(4) 6_566 . . . ?
Na1 O10 C4 C1 36.4(7) 4_656 . . . ?
Na1 O7 C6 O12 114.7(10) . . . . ?
Na1 O7 C6 C5 -64.5(11) . . . . ?
Na1 O5 C2 O4 155.5(4) . . . . ?
Na1 O5 C2 C3 -26.1(7) . . . . ?
O8 C1 C4 O1 -4.4(6) . . . . ?
O8 C1 C4 O10 174.8(4) . . . . ?
O8 C3 C2 O4 -3.2(6) . . . . ?
O8 C3 C2 O5 178.3(4) . . . . ?
O12 C6 C5 O6 3.8(7) . . . . ?
O7 C6 C5 O6 -176.9(4) . . . . ?
C1 O8 C3 C2 158.1(4) . . . . ?
C3 O8 C1 C4 -164.6(4) . . . . ?
C5 O6 C5 C6 -179.0(6) 2_756 . . . ?
Na2 O10 C4 O1 -18.9(7) 6_566 . . . ?
Na2 O10 C4 C1 162.1(3) 6_566 . . . ?
Na2 O5 C2 O4 -19.3(8) . . . . ?
Na2 O5 C2 C3 159.1(4) . . . . ?
